data_7118397
loop_
_publ_author_name
'Shao, Haiyan'
'Muduli, Subas K.'
'Tran, Phong D.'
'Soo, Han Sen'

_publ_section_title
;
 Enhancing electrocatalytic hydrogen evolution by nickel salicylaldimine
 complexes with alkali metal cations in aqueous media.
;
_journal_issue 14
_journal_name_full 'Chemical communications (Cambridge, England)'
_journal_page_first 2948
_journal_page_last 2951
_journal_paper_doi 10.1039/c5cc09456a
_journal_volume 52
_journal_year 2016
_chemical_formula_sum 'C26 H26 N2 Ni O6'
_chemical_formula_weight 521.20
_space_group_crystal_system orthorhombic
_space_group_IT_number 61
_space_group_name_Hall '-P 2ac 2ab'
_space_group_name_H-M_alt 'P b c a'
_symmetry_space_group_name_Hall '-P 2ac 2ab'
_symmetry_space_group_name_H-M 'P b c a'
_atom_sites_solution_hydrogens geom
_audit_update_record
;
2015-11-09 deposited with the CCDC.
2016-01-10 downloaded from the CCDC.
;
_cell_angle_alpha 90
_cell_angle_beta 90
_cell_angle_gamma 90
_cell_formula_units_Z 8
_cell_length_a 11.4913(4)
_cell_length_b 18.0722(7)
_cell_length_c 22.1742(11)
_cell_measurement_reflns_used 2448
_cell_measurement_temperature 103.(2)
_cell_measurement_theta_max 22.9378
_cell_measurement_theta_min 2.9081
_cell_volume 4605.0(3)
_computing_cell_refinement 'SAINT V8.34A (Bruker AXS Inc., 2013)'
_computing_data_collection 'Bruker APEX2'
_computing_data_reduction 'SAINT V8.34A (Bruker AXS Inc., 2013)'
_computing_molecular_graphics 'Bruker SHELXTL'
_computing_publication_material 'Bruker SHELXTL'
_computing_structure_refinement 'SHELXL-2013 (Sheldrick, 2013)'
_computing_structure_solution 'SHELXS-97 (Sheldrick 2008)'
_diffrn_ambient_temperature 103.(2)
_diffrn_detector_area_resol_mean 8.3333
_diffrn_measured_fraction_theta_full 0.999
_diffrn_measured_fraction_theta_max 0.999
_diffrn_measurement_device_type 'Bruker APEX-II CCD'
_diffrn_measurement_method '\f and \w scans'
_diffrn_radiation_monochromator graphite
_diffrn_radiation_type MoK\a
_diffrn_radiation_wavelength 0.71073
_diffrn_reflns_av_R_equivalents 0.0780
_diffrn_reflns_av_sigmaI/netI 0.0780
_diffrn_reflns_limit_h_max 14
_diffrn_reflns_limit_h_min -15
_diffrn_reflns_limit_k_max 24
_diffrn_reflns_limit_k_min -23
_diffrn_reflns_limit_l_max 29
_diffrn_reflns_limit_l_min -15
_diffrn_reflns_number 25084
_diffrn_reflns_theta_full 28.28
_diffrn_reflns_theta_max 28.28
_diffrn_reflns_theta_min 2.25
_exptl_absorpt_coefficient_mu 0.889
_exptl_absorpt_correction_T_max 0.96
_exptl_absorpt_correction_T_min 0.79
_exptl_absorpt_correction_type multi-scan
_exptl_absorpt_process_details 'SADABS V2012/1 (Bruker AXS Inc.)'
_exptl_crystal_colour red
_exptl_crystal_density_diffrn 1.504
_exptl_crystal_density_method 'not measured'
_exptl_crystal_description plate
_exptl_crystal_F_000 2176
_exptl_crystal_recrystallization_method 'Re-crystallisation from solvent: Dichloromethane, methanol, diethyl ether'
_exptl_crystal_size_max 0.260
_exptl_crystal_size_mid 0.200
_exptl_crystal_size_min 0.040
_refine_diff_density_max 0.710
_refine_diff_density_min -0.813
_refine_ls_extinction_method none
_refine_ls_goodness_of_fit_ref 1.065
_refine_ls_hydrogen_treatment constr
_refine_ls_matrix_type full
_refine_ls_number_parameters 318
_refine_ls_number_reflns 5710
_refine_ls_number_restraints 0
_refine_ls_restrained_S_all 1.065
_refine_ls_R_factor_all 0.0947
_refine_ls_R_factor_gt 0.0444
_refine_ls_shift/su_max 0.001
_refine_ls_shift/su_mean 0.000
_refine_ls_structure_factor_coef Fsqd
_refine_ls_weighting_details 'w=1/[\s^2^(Fo^2^)+(0.0772P)^2^] where P=(Fo^2^+2Fc^2^)/3'
_refine_ls_weighting_scheme calc
_refine_ls_wR_factor_gt 0.1095
_refine_ls_wR_factor_ref 0.1583
_reflns_number_gt 3631
_reflns_number_total 5710
_reflns_threshold_expression 'I > 2\s(I)'
_cod_data_source_file c5cc09456a2.cif
_cod_data_source_block I
_cod_depositor_comments 'Adding full bibliography for 7118397--7118398.cif.'
_cod_database_code 7118397

loop_
_space_group_symop_operation_xyz
'x, y, z'
'-x+1/2, -y, z+1/2'
'-x, y+1/2, -z+1/2'
'x+1/2, -y+1/2, -z'
'-x, -y, -z'
'x-1/2, y, -z-1/2'
'x, -y-1/2, z-1/2'
'-x-1/2, y-1/2, z'

loop_
_atom_site_type_symbol
_atom_site_label
_atom_site_fract_x
_atom_site_fract_y
_atom_site_fract_z
_atom_site_U_iso_or_equiv
_atom_site_adp_type
_atom_site_calc_flag
_atom_site_refinement_flags_adp
_atom_site_refinement_flags_posn
_atom_site_occupancy
Ni Ni1 0.16758(4) 0.05382(2) 0.62575(2) 0.01336(14) Uani d . . 1
C C1 -0.0194(3) -0.02881(18) 0.66465(15) 0.0156(7) Uani d . . 1
C C2 -0.1074(3) -0.08084(19) 0.66966(17) 0.0221(8) Uani d . . 1
H H2 -0.12 -0.116 0.6385 0.027 Uiso calc U R 1
C C3 -0.1767(3) -0.0810(2) 0.72062(17) 0.0233(8) Uani d . . 1
H H3 -0.2382 -0.1159 0.7241 0.028 Uiso calc U R 1
C C4 -0.1574(3) -0.03066(19) 0.76675(16) 0.0206(8) Uani d . . 1
H H4 -0.2057 -0.0313 0.8015 0.025 Uiso calc U R 1
C C5 -0.0683(3) 0.02050(18) 0.76258(15) 0.0172(7) Uani d . . 1
H H5 -0.0544 0.0544 0.7945 0.021 Uiso calc U R 1
C C6 0.0006(3) 0.02172(17) 0.71120(15) 0.0148(7) Uani d . . 1
C C7 0.0451(3) -0.06045(18) 0.56636(15) 0.0172(7) Uani d . . 1
H H7 -0.0175 -0.0948 0.566 0.021 Uiso calc U R 1
C C8 0.1167(3) -0.05755(18) 0.51438(15) 0.0173(7) Uani d . . 1
C C9 0.0900(3) -0.10624(19) 0.46557(15) 0.0200(7) Uani d . . 1
H H9 0.0254 -0.1388 0.4685 0.024 Uiso calc U R 1
C C10 0.1570(3) -0.1061(2) 0.41478(16) 0.0237(8) Uani d . . 1
H H10 0.1382 -0.1382 0.3822 0.028 Uiso calc U R 1
C C11 0.2536(3) -0.05874(19) 0.41043(15) 0.0215(8) Uani d . . 1
H H11 0.3008 -0.0599 0.3753 0.026 Uiso calc U R 1
C C12 0.2808(3) -0.01054(18) 0.45659(15) 0.0179(7) Uani d . . 1
C C13 0.2122(3) -0.00762(17) 0.51011(14) 0.0147(7) Uani d . . 1
C C14 0.4572(3) 0.0278(2) 0.40926(16) 0.0237(8) Uani d . . 1
H H14A 0.4191 0.0336 0.3695 0.028 Uiso calc U R 1
H H14B 0.4911 -0.0225 0.4113 0.028 Uiso calc U R 1
C C15 0.5510(3) 0.0843(2) 0.41636(16) 0.0235(8) Uani d . . 1
H H15A 0.5724 0.0887 0.4594 0.028 Uiso calc U R 1
H H15B 0.6209 0.0686 0.3937 0.028 Uiso calc U R 1
C C16 0.6060(4) 0.2013(2) 0.37841(18) 0.0342(10) Uani d . . 1
H H16A 0.6615 0.2039 0.4119 0.051 Uiso calc U R 1
H H16B 0.5762 0.2509 0.3696 0.051 Uiso calc U R 1
H H16C 0.6452 0.1815 0.3426 0.051 Uiso calc U R 1
C C17 0.1263(3) 0.11977(17) 0.74004(15) 0.0162(7) Uani d . . 1
H H17 0.08 0.1233 0.7754 0.019 Uiso calc U R 1
C C18 0.2234(3) 0.16833(17) 0.73532(15) 0.0156(7) Uani d . . 1
C C19 0.2493(3) 0.21472(18) 0.78543(15) 0.0170(7) Uani d . . 1
H H19 0.1976 0.2163 0.8189 0.02 Uiso calc U R 1
C C20 0.3482(3) 0.25722(19) 0.78583(16) 0.0198(8) Uani d . . 1
H H20 0.3657 0.2878 0.8195 0.024 Uiso calc U R 1
C C21 0.4233(3) 0.25493(18) 0.73579(16) 0.0195(8) Uani d . . 1
H H21 0.4915 0.2847 0.7358 0.023 Uiso calc U R 1
C C22 0.4005(3) 0.21070(17) 0.68691(15) 0.0158(7) Uani d . . 1
C C23 0.2981(3) 0.16617(17) 0.68482(15) 0.0148(7) Uani d . . 1
C C24 0.4497(3) 0.2200(2) 0.58172(15) 0.0218(8) Uani d . . 1
H H24A 0.4056 0.2671 0.5803 0.026 Uiso calc U R 1
H H24B 0.3991 0.18 0.5661 0.026 Uiso calc U R 1
C C25 0.5582(3) 0.22590(19) 0.54423(16) 0.0207(8) Uani d . . 1
H H25A 0.6052 0.1803 0.5486 0.025 Uiso calc U R 1
H H25B 0.5373 0.2316 0.5012 0.025 Uiso calc U R 1
C C26 0.7273(3) 0.2974(2) 0.52936(19) 0.0295(9) Uani d . . 1
H H26A 0.7691 0.2502 0.5273 0.044 Uiso calc U R 1
H H26B 0.7768 0.3347 0.5485 0.044 Uiso calc U R 1
H H26C 0.7071 0.3136 0.4885 0.044 Uiso calc U R 1
N N1 0.0577(2) -0.02021(15) 0.61468(12) 0.0152(6) Uani d . . 1
N N2 0.0956(2) 0.07089(14) 0.69982(12) 0.0138(6) Uani d . . 1
O O1 0.24062(19) 0.03903(12) 0.55259(10) 0.0172(5) Uani d . . 1
O O2 0.28237(19) 0.12349(12) 0.63753(10) 0.0167(5) Uani d . . 1
O O3 0.3731(2) 0.03715(13) 0.45640(11) 0.0209(5) Uani d . . 1
O O4 0.5119(2) 0.15407(14) 0.39447(12) 0.0276(6) Uani d . . 1
O O5 0.48491(19) 0.20397(13) 0.64308(10) 0.0194(5) Uani d . . 1
O O6 0.6238(2) 0.28821(13) 0.56381(12) 0.0241(6) Uani d . . 1

loop_
_atom_site_aniso_label
_atom_site_aniso_U_11
_atom_site_aniso_U_22
_atom_site_aniso_U_33
_atom_site_aniso_U_12
_atom_site_aniso_U_13
_atom_site_aniso_U_23
Ni1 0.0151(2) 0.0139(2) 0.0111(2) 0.00094(17) 0.00143(17) -0.00002(17)
C1 0.0178(17) 0.0139(15) 0.0150(16) 0.0032(13) 0.0018(14) 0.0017(13)
C2 0.0250(19) 0.0193(17) 0.0221(18) -0.0028(15) 0.0029(16) -0.0025(15)
C3 0.0220(19) 0.0199(17) 0.028(2) -0.0020(15) 0.0021(16) 0.0037(16)
C4 0.0237(18) 0.0178(17) 0.0204(18) 0.0023(15) 0.0068(16) 0.0017(14)
C5 0.0198(17) 0.0144(16) 0.0173(17) 0.0029(14) 0.0022(15) -0.0010(14)
C6 0.0142(16) 0.0136(15) 0.0167(16) 0.0027(13) -0.0009(14) 0.0029(13)
C7 0.0191(17) 0.0137(16) 0.0188(17) 0.0011(13) -0.0010(14) 0.0022(14)
C8 0.0208(17) 0.0163(17) 0.0148(16) 0.0053(14) -0.0014(15) 0.0010(14)
C9 0.0242(19) 0.0183(17) 0.0173(16) 0.0029(15) -0.0016(15) -0.0026(14)
C10 0.033(2) 0.0223(19) 0.0155(16) 0.0053(16) -0.0029(16) -0.0035(15)
C11 0.0290(19) 0.0236(19) 0.0118(16) 0.0090(16) 0.0032(15) -0.0003(14)
C12 0.0204(18) 0.0166(17) 0.0166(17) 0.0057(14) 0.0011(15) 0.0029(14)
C13 0.0205(17) 0.0132(16) 0.0104(15) 0.0066(14) -0.0018(14) 0.0003(13)
C14 0.027(2) 0.029(2) 0.0156(17) 0.0085(17) 0.0083(16) 0.0020(15)
C15 0.0221(18) 0.031(2) 0.0171(17) 0.0092(16) 0.0028(15) 0.0061(16)
C16 0.034(2) 0.041(2) 0.028(2) -0.0139(19) 0.0030(19) 0.0027(19)
C17 0.0172(16) 0.0170(17) 0.0144(16) 0.0055(13) 0.0008(14) 0.0023(14)
C18 0.0148(16) 0.0143(16) 0.0178(17) 0.0038(13) -0.0019(14) 0.0017(13)
C19 0.0176(16) 0.0182(17) 0.0153(16) 0.0049(14) 0.0017(14) 0.0011(13)
C20 0.0218(18) 0.0179(17) 0.0198(17) 0.0050(14) -0.0048(15) -0.0032(14)
C21 0.0184(18) 0.0185(17) 0.0215(18) 0.0020(14) -0.0009(16) 0.0009(14)
C22 0.0172(17) 0.0161(16) 0.0141(16) 0.0043(13) -0.0003(14) 0.0007(13)
C23 0.0157(16) 0.0139(16) 0.0146(16) 0.0018(13) -0.0016(14) 0.0026(13)
C24 0.0195(17) 0.028(2) 0.0177(17) -0.0017(15) -0.0012(15) 0.0044(15)
C25 0.0204(17) 0.0210(18) 0.0207(18) -0.0049(15) 0.0022(15) 0.0002(15)
C26 0.0205(19) 0.028(2) 0.040(2) -0.0062(16) 0.0113(17) -0.0011(18)
N1 0.0191(14) 0.0132(13) 0.0134(14) 0.0011(12) 0.0007(12) 0.0016(11)
N2 0.0151(14) 0.0139(13) 0.0123(13) 0.0023(11) -0.0015(11) 0.0012(11)
O1 0.0195(12) 0.0174(12) 0.0147(11) 0.0010(10) 0.0023(10) -0.0017(9)
O2 0.0183(12) 0.0184(12) 0.0133(12) -0.0017(10) 0.0025(10) -0.0020(10)
O3 0.0219(12) 0.0237(13) 0.0171(12) 0.0024(10) 0.0080(11) -0.0008(10)
O4 0.0204(13) 0.0284(14) 0.0339(15) -0.0023(11) 0.0003(12) 0.0117(12)
O5 0.0134(11) 0.0297(14) 0.0153(11) -0.0002(10) -0.0023(10) 0.0019(10)
O6 0.0232(13) 0.0190(13) 0.0301(14) -0.0060(10) 0.0094(12) -0.0053(11)

loop_
_atom_type_symbol
_atom_type_description
_atom_type_scat_dispersion_real
_atom_type_scat_dispersion_imag
_atom_type_scat_source
C C 0.0033 0.0016 'International Tables Vol C Tables 4.2.6.8 and 6.1.1.4'
H H 0.0000 0.0000 'International Tables Vol C Tables 4.2.6.8 and 6.1.1.4'
N N 0.0061 0.0033 'International Tables Vol C Tables 4.2.6.8 and 6.1.1.4'
O O 0.0106 0.0060 'International Tables Vol C Tables 4.2.6.8 and 6.1.1.4'
Ni Ni 0.3393 1.1124 'International Tables Vol C Tables 4.2.6.8 and 6.1.1.4'

loop_
_geom_angle_atom_site_label_1
_geom_angle_atom_site_label_2
_geom_angle_atom_site_label_3
_geom_angle
O2 Ni1 O1 84.15(10)
O2 Ni1 N1 176.99(11)
O1 Ni1 N1 95.09(11)
O2 Ni1 N2 94.56(11)
O1 Ni1 N2 178.65(11)
N1 Ni1 N2 86.22(12)
C2 C1 C6 120.3(3)
C2 C1 N1 126.1(3)
C6 C1 N1 113.6(3)
C3 C2 C1 119.2(3)
C3 C2 H2 120.4
C1 C2 H2 120.4
C2 C3 C4 120.6(3)
C2 C3 H3 119.7
C4 C3 H3 119.7
C5 C4 C3 120.6(3)
C5 C4 H4 119.7
C3 C4 H4 119.7
C4 C5 C6 119.2(3)
C4 C5 H5 120.4
C6 C5 H5 120.4
C5 C6 C1 120.1(3)
C5 C6 N2 126.2(3)
C1 C6 N2 113.7(3)
N1 C7 C8 125.7(3)
N1 C7 H7 117.1
C8 C7 H7 117.1
C7 C8 C13 121.6(3)
C7 C8 C9 118.0(3)
C13 C8 C9 120.4(3)
C10 C9 C8 120.2(3)
C10 C9 H9 119.9
C8 C9 H9 119.9
C9 C10 C11 120.2(3)
C9 C10 H10 119.9
C11 C10 H10 119.9
C12 C11 C10 120.8(3)
C12 C11 H11 119.6
C10 C11 H11 119.6
O3 C12 C11 124.8(3)
O3 C12 C13 114.1(3)
C11 C12 C13 121.1(3)
O1 C13 C8 123.7(3)
O1 C13 C12 119.1(3)
C8 C13 C12 117.3(3)
O3 C14 C15 109.2(3)
O3 C14 H14A 109.8
C15 C14 H14A 109.8
O3 C14 H14B 109.8
C15 C14 H14B 109.8
H14A C14 H14B 108.3
O4 C15 C14 110.0(3)
O4 C15 H15A 109.7
C14 C15 H15A 109.7
O4 C15 H15B 109.7
C14 C15 H15B 109.7
H15A C15 H15B 108.2
O4 C16 H16A 109.5
O4 C16 H16B 109.5
H16A C16 H16B 109.5
O4 C16 H16C 109.5
H16A C16 H16C 109.5
H16B C16 H16C 109.5
N2 C17 C18 125.4(3)
N2 C17 H17 117.3
C18 C17 H17 117.3
C23 C18 C17 121.2(3)
C23 C18 C19 120.6(3)
C17 C18 C19 118.0(3)
C20 C19 C18 120.5(3)
C20 C19 H19 119.7
C18 C19 H19 119.7
C19 C20 C21 119.1(3)
C19 C20 H20 120.4
C21 C20 H20 120.4
C22 C21 C20 121.5(3)
C22 C21 H21 119.2
C20 C21 H21 119.2
C21 C22 O5 118.3(3)
C21 C22 C23 120.8(3)
O5 C22 C23 120.5(3)
O2 C23 C18 124.4(3)
O2 C23 C22 118.1(3)
C18 C23 C22 117.4(3)
O5 C24 C25 107.6(3)
O5 C24 H24A 110.2
C25 C24 H24A 110.2
O5 C24 H24B 110.2
C25 C24 H24B 110.2
H24A C24 H24B 108.5
O6 C25 C24 109.1(3)
O6 C25 H25A 109.9
C24 C25 H25A 109.9
O6 C25 H25B 109.9
C24 C25 H25B 109.9
H25A C25 H25B 108.3
O6 C26 H26A 109.5
O6 C26 H26B 109.5
H26A C26 H26B 109.5
O6 C26 H26C 109.5
H26A C26 H26C 109.5
H26B C26 H26C 109.5
C7 N1 C1 120.6(3)
C7 N1 Ni1 125.9(2)
C1 N1 Ni1 113.5(2)
C17 N2 C6 120.4(3)
C17 N2 Ni1 126.5(2)
C6 N2 Ni1 113.0(2)
C13 O1 Ni1 127.9(2)
C23 O2 Ni1 127.8(2)
C12 O3 C14 116.8(3)
C16 O4 C15 112.1(3)
C22 O5 C24 116.6(2)
C26 O6 C25 111.8(3)

loop_
_geom_bond_atom_site_label_1
_geom_bond_atom_site_label_2
_geom_bond_distance
Ni1 O2 1.842(2)
Ni1 O1 1.846(2)
Ni1 N1 1.856(3)
Ni1 N2 1.864(3)
C1 C2 1.386(5)
C1 C6 1.397(4)
C1 N1 1.427(4)
C2 C3 1.383(5)
C2 H2 0.95
C3 C4 1.387(5)
C3 H3 0.95
C4 C5 1.383(4)
C4 H4 0.95
C5 C6 1.388(4)
C5 H5 0.95
C6 N2 1.430(4)
C7 N1 1.303(4)
C7 C8 1.417(5)
C7 H7 0.95
C8 C13 1.424(5)
C8 C9 1.428(5)
C9 C10 1.364(5)
C9 H9 0.95
C10 C11 1.406(5)
C10 H10 0.95
C11 C12 1.380(5)
C11 H11 0.95
C12 O3 1.367(4)
C12 C13 1.426(5)
C13 O1 1.306(4)
C14 O3 1.433(4)
C14 C15 1.494(5)
C14 H14A 0.99
C14 H14B 0.99
C15 O4 1.423(4)
C15 H15A 0.99
C15 H15B 0.99
C16 O4 1.423(4)
C16 H16A 0.98
C16 H16B 0.98
C16 H16C 0.98
C17 N2 1.304(4)
C17 C18 1.423(4)
C17 H17 0.95
C18 C23 1.412(5)
C18 C19 1.424(5)
C19 C20 1.372(4)
C19 H19 0.95
C20 C21 1.407(5)
C20 H20 0.95
C21 C22 1.372(5)
C21 H21 0.95
C22 O5 1.378(4)
C22 C23 1.427(4)
C23 O2 1.314(4)
C24 O5 1.449(4)
C24 C25 1.503(4)
C24 H24A 0.99
C24 H24B 0.99
C25 O6 1.423(4)
C25 H25A 0.99
C25 H25B 0.99
C26 O6 1.423(4)
C26 H26A 0.98
C26 H26B 0.98
C26 H26C 0.98
